data_2215007
loop_
_publ_author_name
'Betz, Richard'
'Herdlicka, Sonja'
'Kl\"ufers, Peter'

_publ_section_title
;
 Ethyl dicyclohexylglycolate
;
_journal_coeditor_code BT2457
_journal_issue 9
_journal_name_full 'Acta Crystallographica Section E'
_journal_page_first o3916
_journal_page_last o3916
_journal_paper_doi 10.1107/S1600536807041554
_journal_volume 63
_journal_year 2007
_chemical_formula_iupac 'C16 H28 O3'
_chemical_formula_moiety 'C16 H28 O3'
_chemical_formula_sum 'C16 H28 O3'
_chemical_formula_weight 268.39
_chemical_name_common 'Dicyclohexylglycolic acid ethyl ester'
_chemical_name_systematic
;
Ethyl dicyclohexylglycolate
;
_space_group_IT_number 14
_symmetry_cell_setting monoclinic
_symmetry_space_group_name_Hall '-P 2ybc'
_symmetry_space_group_name_H-M 'P 1 21/c 1'
_atom_sites_solution_hydrogens difmap
_atom_sites_solution_primary direct
_atom_sites_solution_secondary difmap
_audit_creation_method SHELXL97
_cell_angle_alpha 90.00
_cell_angle_beta 116.475(15)
_cell_angle_gamma 90.00
_cell_formula_units_Z 4
_cell_length_a 8.873(2)
_cell_length_b 23.121(3)
_cell_length_c 8.4300(14)
_cell_measurement_temperature 200(2)
_cell_measurement_theta_max 27.4952
_cell_measurement_theta_min 3.7698
_cell_volume 1548.1(5)
_computing_cell_refinement 'CrysAlis CCD'
_computing_data_collection 'CrysAlis CCD (Oxford Diffraction, 2005)'
_computing_data_reduction 'CrysAlis CCD or RED? (Oxford Diffraction, 2005)'
_computing_molecular_graphics 'ORTEPIII (Burnett & Johnson, 1996)'
_computing_publication_material SHELXL97
_computing_structure_refinement 'SHELXL97 (Sheldrick, 1997)'
_computing_structure_solution 'SHELXS97 (Sheldrick, 1997)'
_diffrn_ambient_temperature 200(2)
_diffrn_measured_fraction_theta_full 0.996
_diffrn_measured_fraction_theta_max 0.996
_diffrn_measurement_device 'CCD camera on \k-goniostat'
_diffrn_measurement_device_type 'Nonius KappaCCD'
_diffrn_measurement_method \w
_diffrn_radiation_monochromator graphite
_diffrn_radiation_source 'fine-focus sealed tube'
_diffrn_radiation_type MoK\a
_diffrn_radiation_wavelength 0.71073
_diffrn_reflns_av_R_equivalents 0.0398
_diffrn_reflns_av_sigmaI/netI 0.0462
_diffrn_reflns_limit_h_max 11
_diffrn_reflns_limit_h_min -6
_diffrn_reflns_limit_k_max 30
_diffrn_reflns_limit_k_min -27
_diffrn_reflns_limit_l_max 9
_diffrn_reflns_limit_l_min -10
_diffrn_reflns_number 9044
_diffrn_reflns_theta_full 27.51
_diffrn_reflns_theta_max 27.51
_diffrn_reflns_theta_min 3.77
_exptl_absorpt_coefficient_mu 0.077
_exptl_absorpt_correction_type none
_exptl_crystal_colour colourless
_exptl_crystal_density_diffrn 1.152
_exptl_crystal_density_method 'not measured'
_exptl_crystal_description platelet
_exptl_crystal_F_000 592
_exptl_crystal_size_max 0.35
_exptl_crystal_size_mid 0.35
_exptl_crystal_size_min 0.11
_refine_diff_density_max 0.281
_refine_diff_density_min -0.188
_refine_ls_extinction_method none
_refine_ls_goodness_of_fit_ref 1.093
_refine_ls_hydrogen_treatment constr
_refine_ls_matrix_type full
_refine_ls_number_parameters 172
_refine_ls_number_reflns 3563
_refine_ls_number_restraints 0
_refine_ls_restrained_S_all 1.093
_refine_ls_R_factor_all 0.0887
_refine_ls_R_factor_gt 0.0628
_refine_ls_shift/su_max 0.000
_refine_ls_shift/su_mean 0.000
_refine_ls_structure_factor_coef Fsqd
_refine_ls_weighting_details 'calc w=1/[\s^2^(Fo^2^)+(0.0525P)^2^] where P=(Fo^2^+2Fc^2^)/3'
_refine_ls_weighting_scheme calc
_refine_ls_wR_factor_gt 0.1314
_refine_ls_wR_factor_ref 0.1469
_reflns_number_gt 2649
_reflns_number_total 3563
_reflns_threshold_expression I>2\s(I)
_cod_data_source_file bt2457.cif
_cod_data_source_block I
_cod_original_sg_symbol_H-M 'P 21/c'
_cod_database_code 2215007
_cod_database_fobs_code 2215007

loop_
_symmetry_equiv_pos_as_xyz
'x, y, z'
'-x, y+1/2, -z+1/2'
'-x, -y, -z'
'x, -y-1/2, z-1/2'

loop_
_atom_site_type_symbol
_atom_site_label
_atom_site_fract_x
_atom_site_fract_y
_atom_site_fract_z
_atom_site_U_iso_or_equiv
_atom_site_adp_type
_atom_site_calc_flag
_atom_site_refinement_flags
_atom_site_occupancy
O O12 0.35070(15) 0.17755(5) 0.07234(17) 0.0391(3) Uani d . 1
H H12 0.3048 0.2097 0.0338 0.059 Uiso d R 1
O O111 0.09969(18) 0.23581(6) 0.0822(2) 0.0499(4) Uani d . 1
O O112 0.01746(14) 0.16183(5) 0.19875(17) 0.0349(3) Uani d . 1
C C11 0.1170(2) 0.18694(7) 0.1387(2) 0.0332(4) Uani d . 1
C C12 0.2577(2) 0.14687(7) 0.1467(2) 0.0295(4) Uani d . 1
C C13 -0.1205(2) 0.19669(8) 0.1969(3) 0.0382(5) Uani d . 1
H H131 -0.2067 0.2032 0.0735 0.046 Uiso calc R 1
H H132 -0.0780 0.2347 0.2530 0.046 Uiso calc R 1
C C14 -0.1940(3) 0.16416(10) 0.2978(4) 0.0573(6) Uani d . 1
H H141 -0.2931 0.1848 0.2913 0.086 Uiso calc R 1
H H142 -0.1102 0.1608 0.4219 0.086 Uiso calc R 1
H H143 -0.2273 0.1255 0.2466 0.086 Uiso calc R 1
C C21 0.3843(2) 0.13388(7) 0.3428(2) 0.0285(4) Uani d . 1
H H21 0.4891 0.1192 0.3401 0.034 Uiso calc R 1
C C22 0.4345(2) 0.18909(7) 0.4551(2) 0.0355(4) Uani d . 1
H H221 0.4702 0.2188 0.3943 0.043 Uiso calc R 1
H H222 0.3357 0.2043 0.4670 0.043 Uiso calc R 1
C C23 0.5776(2) 0.17780(8) 0.6391(3) 0.0446(5) Uani d . 1
H H231 0.6801 0.1665 0.6278 0.053 Uiso calc R 1
H H232 0.6028 0.2138 0.7100 0.053 Uiso calc R 1
C C24 0.5322(3) 0.13022(9) 0.7343(3) 0.0475(5) Uani d . 1
H H241 0.4406 0.1439 0.7616 0.057 Uiso calc R 1
H H242 0.6312 0.1213 0.8477 0.057 Uiso calc R 1
C C25 0.4757(2) 0.07563(8) 0.6223(2) 0.0377(4) Uani d . 1
H H251 0.4384 0.0467 0.6840 0.045 Uiso calc R 1
H H252 0.5723 0.0591 0.6090 0.045 Uiso calc R 1
C C26 0.3317(2) 0.08747(7) 0.4385(2) 0.0320(4) Uani d . 1
H H261 0.2312 0.1007 0.4504 0.038 Uiso calc R 1
H H262 0.3020 0.0514 0.3680 0.038 Uiso calc R 1
C C31 0.1795(2) 0.09223(7) 0.0338(2) 0.0286(4) Uani d . 1
H H31 0.1194 0.0703 0.0907 0.034 Uiso calc R 1
C C32 0.3153(2) 0.05253(7) 0.0273(2) 0.0327(4) Uani d . 1
H H321 0.3784 0.0738 -0.0259 0.039 Uiso calc R 1
H H322 0.3957 0.0415 0.1495 0.039 Uiso calc R 1
C C33 0.2383(2) -0.00201(8) -0.0810(2) 0.0375(4) Uani d . 1
H H331 0.3285 -0.0255 -0.0879 0.045 Uiso calc R 1
H H332 0.1860 -0.0254 -0.0204 0.045 Uiso calc R 1
C C34 0.1058(2) 0.01237(9) -0.2680(2) 0.0415(5) Uani d . 1
H H341 0.1609 0.0307 -0.3347 0.050 Uiso calc R 1
H H342 0.0514 -0.0238 -0.3301 0.050 Uiso calc R 1
C C35 -0.0276(2) 0.05302(8) -0.2645(2) 0.0391(5) Uani d . 1
H H351 -0.0936 0.0326 -0.2131 0.047 Uiso calc R 1
H H352 -0.1058 0.0643 -0.3873 0.047 Uiso calc R 1
C C36 0.0509(2) 0.10733(8) -0.1559(2) 0.0365(4) Uani d . 1
H H361 -0.0389 0.1318 -0.1520 0.044 Uiso calc R 1
H H362 0.1073 0.1298 -0.2141 0.044 Uiso calc R 1

loop_
_atom_site_aniso_label
_atom_site_aniso_U_11
_atom_site_aniso_U_22
_atom_site_aniso_U_33
_atom_site_aniso_U_12
_atom_site_aniso_U_13
_atom_site_aniso_U_23
O12 0.0400(7) 0.0345(7) 0.0466(8) -0.0015(5) 0.0229(6) 0.0110(6)
O111 0.0523(9) 0.0335(7) 0.0649(10) 0.0134(6) 0.0270(8) 0.0167(7)
O112 0.0307(6) 0.0312(6) 0.0443(7) 0.0069(5) 0.0181(6) 0.0031(5)
C11 0.0316(9) 0.0288(9) 0.0340(9) 0.0035(7) 0.0099(8) 0.0027(7)
C12 0.0273(9) 0.0284(8) 0.0339(9) 0.0010(6) 0.0147(7) 0.0057(7)
C13 0.0291(9) 0.0373(10) 0.0437(11) 0.0085(7) 0.0121(8) -0.0043(8)
C14 0.0485(13) 0.0487(13) 0.0897(18) 0.0056(10) 0.0443(13) 0.0014(12)
C21 0.0239(8) 0.0253(8) 0.0336(9) 0.0019(6) 0.0105(7) 0.0026(7)
C22 0.0363(10) 0.0265(9) 0.0409(10) -0.0024(7) 0.0145(8) -0.0006(7)
C23 0.0422(11) 0.0403(11) 0.0425(11) -0.0084(8) 0.0110(9) -0.0069(9)
C24 0.0498(12) 0.0508(12) 0.0340(10) -0.0027(9) 0.0116(9) -0.0019(9)
C25 0.0346(10) 0.0385(10) 0.0365(10) 0.0039(8) 0.0128(8) 0.0080(8)
C26 0.0299(9) 0.0290(9) 0.0345(9) -0.0016(7) 0.0121(8) 0.0030(7)
C31 0.0259(8) 0.0309(9) 0.0286(9) 0.0025(6) 0.0119(7) 0.0030(7)
C32 0.0275(9) 0.0373(10) 0.0320(9) 0.0052(7) 0.0121(7) 0.0024(7)
C33 0.0361(10) 0.0394(10) 0.0386(10) 0.0044(8) 0.0181(8) -0.0027(8)
C34 0.0411(11) 0.0502(11) 0.0339(10) -0.0021(8) 0.0173(9) -0.0044(8)
C35 0.0326(10) 0.0500(11) 0.0299(9) -0.0016(8) 0.0097(8) 0.0006(8)
C36 0.0291(9) 0.0427(10) 0.0327(9) 0.0060(7) 0.0093(8) 0.0065(8)

loop_
_atom_type_symbol
_atom_type_description
_atom_type_scat_dispersion_real
_atom_type_scat_dispersion_imag
_atom_type_scat_source
C C 0.0033 0.0000 'International Tables Vol C Tables 4.2.6.8 and 6.1.1.4'
H H 0.0000 0.0000 'International Tables Vol C Tables 4.2.6.8 and 6.1.1.4'
O O 0.0106 0.0000 'International Tables Vol C Tables 4.2.6.8 and 6.1.1.4'

loop_
_geom_angle_atom_site_label_1
_geom_angle_atom_site_label_2
_geom_angle_atom_site_label_3
_geom_angle
C12 O12 H12 109.5
C11 O112 C13 116.77(14)
O111 C11 O112 124.58(17)
O111 C11 C12 122.76(17)
O112 C11 C12 112.65(14)
O12 C12 C11 107.41(13)
O12 C12 C31 108.86(14)
C11 C12 C31 109.50(13)
O12 C12 C21 106.08(13)
C11 C12 C21 110.59(14)
C31 C12 C21 114.13(13)
O112 C13 C14 107.11(15)
O112 C13 H131 110.3
C14 C13 H131 110.3
O112 C13 H132 110.3
C14 C13 H132 110.3
H131 C13 H132 108.5
C13 C14 H141 109.5
C13 C14 H142 109.5
H141 C14 H142 109.5
C13 C14 H143 109.5
H141 C14 H143 109.5
H142 C14 H143 109.5
C22 C21 C26 109.31(15)
C22 C21 C12 111.60(13)
C26 C21 C12 116.61(13)
C22 C21 H21 106.2
C26 C21 H21 106.2
C12 C21 H21 106.2
C23 C22 C21 111.49(14)
C23 C22 H221 109.3
C21 C22 H221 109.3
C23 C22 H222 109.3
C21 C22 H222 109.3
H221 C22 H222 108.0
C24 C23 C22 111.36(15)
C24 C23 H231 109.4
C22 C23 H231 109.4
C24 C23 H232 109.4
C22 C23 H232 109.4
H231 C23 H232 108.0
C23 C24 C25 111.41(17)
C23 C24 H241 109.3
C25 C24 H241 109.3
C23 C24 H242 109.3
C25 C24 H242 109.3
H241 C24 H242 108.0
C24 C25 C26 112.03(15)
C24 C25 H251 109.2
C26 C25 H251 109.2
C24 C25 H252 109.2
C26 C25 H252 109.2
H251 C25 H252 107.9
C25 C26 C21 110.19(14)
C25 C26 H261 109.6
C21 C26 H261 109.6
C25 C26 H262 109.6
C21 C26 H262 109.6
H261 C26 H262 108.1
C36 C31 C32 109.26(14)
C36 C31 C12 112.13(14)
C32 C31 C12 111.50(13)
C36 C31 H31 107.9
C32 C31 H31 107.9
C12 C31 H31 107.9
C33 C32 C31 111.48(14)
C33 C32 H321 109.3
C31 C32 H321 109.3
C33 C32 H322 109.3
C31 C32 H322 109.3
H321 C32 H322 108.0
C34 C33 C32 111.78(15)
C34 C33 H331 109.3
C32 C33 H331 109.3
C34 C33 H332 109.3
C32 C33 H332 109.3
H331 C33 H332 107.9
C35 C34 C33 111.27(15)
C35 C34 H341 109.4
C33 C34 H341 109.4
C35 C34 H342 109.4
C33 C34 H342 109.4
H341 C34 H342 108.0
C34 C35 C36 111.61(15)
C34 C35 H351 109.3
C36 C35 H351 109.3
C34 C35 H352 109.3
C36 C35 H352 109.3
H351 C35 H352 108.0
C35 C36 C31 111.50(15)
C35 C36 H361 109.3
C31 C36 H361 109.3
C35 C36 H362 109.3
C31 C36 H362 109.3
H361 C36 H362 108.0

loop_
_geom_bond_atom_site_label_1
_geom_bond_atom_site_label_2
_geom_bond_distance
O12 C12 1.428(2)
O12 H12 0.8400
O111 C11 1.209(2)
O112 C11 1.332(2)
O112 C13 1.460(2)
C11 C12 1.531(2)
C12 C31 1.548(2)
C12 C21 1.558(2)
C13 C14 1.486(3)
C13 H131 0.9900
C13 H132 0.9900
C14 H141 0.9800
C14 H142 0.9800
C14 H143 0.9800
C21 C22 1.532(2)
C21 C26 1.535(2)
C21 H21 1.0000
C22 C23 1.526(3)
C22 H221 0.9900
C22 H222 0.9900
C23 C24 1.518(3)
C23 H231 0.9900
C23 H232 0.9900
C24 C25 1.521(3)
C24 H241 0.9900
C24 H242 0.9900
C25 C26 1.531(2)
C25 H251 0.9900
C25 H252 0.9900
C26 H261 0.9900
C26 H262 0.9900
C31 C36 1.534(2)
C31 C32 1.535(2)
C31 H31 1.0000
C32 C33 1.528(2)
C32 H321 0.9900
C32 H322 0.9900
C33 C34 1.525(3)
C33 H331 0.9900
C33 H332 0.9900
C34 C35 1.522(3)
C34 H341 0.9900
C34 H342 0.9900
C35 C36 1.527(3)
C35 H351 0.9900
C35 H352 0.9900
C36 H361 0.9900
C36 H362 0.9900

loop_
_geom_hbond_atom_site_label_D
_geom_hbond_atom_site_label_H
_geom_hbond_atom_site_label_A
_geom_hbond_distance_DH
_geom_hbond_distance_HA
_geom_hbond_distance_DA
_geom_hbond_angle_DHA
O12 H12 O111 0.84 2.12 2.6357(19) 119.2

loop_
_geom_torsion_atom_site_label_1
_geom_torsion_atom_site_label_2
_geom_torsion_atom_site_label_3
_geom_torsion_atom_site_label_4
_geom_torsion
C13 O112 C11 O111 -0.7(3)
C13 O112 C11 C12 179.84(14)
O111 C11 C12 O12 -1.9(2)
O112 C11 C12 O12 177.55(13)
O111 C11 C12 C31 -120.01(19)
O112 C11 C12 C31 59.49(19)
O111 C11 C12 C21 113.39(19)
O112 C11 C12 C21 -67.11(18)
C11 O112 C13 C14 -170.11(16)
O12 C12 C21 C22 69.68(17)
C11 C12 C21 C22 -46.49(19)
C31 C12 C21 C22 -170.47(14)
O12 C12 C21 C26 -163.72(14)
C11 C12 C21 C26 80.12(18)
C31 C12 C21 C26 -43.9(2)
C26 C21 C22 C23 58.06(19)
C12 C21 C22 C23 -171.45(15)
C21 C22 C23 C24 -56.1(2)
C22 C23 C24 C25 53.5(2)
C23 C24 C25 C26 -54.3(2)
C24 C25 C26 C21 56.8(2)
C22 C21 C26 C25 -57.80(18)
C12 C21 C26 C25 174.47(14)
O12 C12 C31 C36 -63.89(17)
C11 C12 C31 C36 53.26(19)
C21 C12 C31 C36 177.83(14)
O12 C12 C31 C32 58.99(17)
C11 C12 C31 C32 176.15(14)
C21 C12 C31 C32 -59.29(19)
C36 C31 C32 C33 -56.70(19)
C12 C31 C32 C33 178.79(14)
C31 C32 C33 C34 55.8(2)
C32 C33 C34 C35 -53.8(2)
C33 C34 C35 C36 54.0(2)
C34 C35 C36 C31 -56.4(2)
C32 C31 C36 C35 57.01(19)
C12 C31 C36 C35 -178.85(15)

loop_
_cod_related_entry_id
_cod_related_entry_database
_cod_related_entry_code
1 ChemSpider 21123654
